data_4311182
loop_
_publ_author_name
'Philipp Kurz'
'Bernhard Spingler'
'Thomas Fox'
'Roger Alberto'

_publ_section_title
;
 [TcI(CN)3(CO)3]2- and [ReI(CN)3(CO)3]2-: Case Studies for the Binding
 Properties of CN- and CO
;
_journal_name_full 'Inorganic Chemistry'
_journal_page_first 3789
_journal_page_last 3791
_journal_paper_doi 10.1021/ic049774x
_journal_volume 43
_journal_year 2004
_chemical_formula_sum 'C38 H56 N8 O16 Re4'
_chemical_formula_weight 1625.71
_chemical_name_systematic
; 
 ? 
;
_space_group_IT_number 15
_symmetry_cell_setting monoclinic
_symmetry_space_group_name_Hall '-C 2yc'
_symmetry_space_group_name_H-M 'C 1 2/c 1'
_atom_sites_solution_hydrogens geom
_atom_sites_solution_primary direct
_atom_sites_solution_secondary difmap
_audit_creation_method SHELXL-97
_cell_angle_alpha 90.00
_cell_angle_beta 93.103(9)
_cell_angle_gamma 90.00
_cell_formula_units_Z 4
_cell_length_a 15.7422(12)
_cell_length_b 18.2865(9)
_cell_length_c 18.0539(12)
_cell_measurement_reflns_used 8000
_cell_measurement_temperature 183(2)
_cell_volume 5189.6(6)
_computing_cell_refinement 'IPDS (Stoe, 1999)'
_computing_data_collection 'IPDS (Stoe, 1999)'
_computing_data_reduction 'X-RED (Stoe, 1999)'
_computing_molecular_graphics 'ORTEP-3 (Farrugia, 1997)'
_computing_publication_material 'SHELXL-97 (Sheldrick, 1997)'
_computing_structure_refinement 'SHELXL-97 (Sheldrick, 1997)'
_computing_structure_solution 'SHELXS-97 (Sheldrick, 1990)'
_diffrn_ambient_temperature 183(2)
_diffrn_measured_fraction_theta_full 0.974
_diffrn_measured_fraction_theta_max 0.974
_diffrn_measurement_device_type 'Stoe IPDS'
_diffrn_measurement_method '/f oscillation scan'
_diffrn_radiation_monochromator graphite
_diffrn_radiation_source 'fine-focus sealed tube'
_diffrn_radiation_type MoK\a
_diffrn_radiation_wavelength 0.71073
_diffrn_reflns_av_R_equivalents 0.0906
_diffrn_reflns_av_sigmaI/netI 0.0474
_diffrn_reflns_limit_h_max 20
_diffrn_reflns_limit_h_min -20
_diffrn_reflns_limit_k_max 24
_diffrn_reflns_limit_k_min -24
_diffrn_reflns_limit_l_max 23
_diffrn_reflns_limit_l_min -23
_diffrn_reflns_number 36092
_diffrn_reflns_theta_full 28.10
_diffrn_reflns_theta_max 28.10
_diffrn_reflns_theta_min 2.50
_diffrn_standards_interval_count 'every image'
_diffrn_standards_interval_time 4
_diffrn_standards_number 50-200
_exptl_absorpt_coefficient_mu 9.369
_exptl_absorpt_correction_T_max 0.2520
_exptl_absorpt_correction_T_min 0.0825
_exptl_absorpt_correction_type numerical
_exptl_crystal_colour colorless
_exptl_crystal_density_diffrn 2.081
_exptl_crystal_density_method 'not measured'
_exptl_crystal_description needle
_exptl_crystal_F_000 3072
_exptl_crystal_size_max 0.38
_exptl_crystal_size_mid 0.25
_exptl_crystal_size_min 0.17
_refine_diff_density_max 2.138
_refine_diff_density_min -2.632
_refine_diff_density_rms 0.259
_refine_ls_extinction_method none
_refine_ls_goodness_of_fit_ref 0.952
_refine_ls_hydrogen_treatment constr
_refine_ls_matrix_type full
_refine_ls_number_parameters 304
_refine_ls_number_reflns 6152
_refine_ls_number_restraints 0
_refine_ls_restrained_S_all 0.952
_refine_ls_R_factor_all 0.0488
_refine_ls_R_factor_gt 0.0406
_refine_ls_shift/su_max 0.001
_refine_ls_shift/su_mean 0.000
_refine_ls_structure_factor_coef Fsqd
_refine_ls_weighting_details 'calc w=1/[\s^2^(Fo^2^)+(0.0677P)^2^+0.0000P] where P=(Fo^2^+2Fc^2^)/3'
_refine_ls_weighting_scheme calc
_refine_ls_wR_factor_gt 0.0973
_refine_ls_wR_factor_ref 0.1006
_reflns_number_gt 4957
_reflns_number_total 6152
_reflns_threshold_expression >2sigma(I)
_cod_data_source_file ic049774xsi20040219_093302.cif
_cod_data_source_block pk211101
_cod_database_code 4311182

loop_
_symmetry_equiv_pos_as_xyz
'x, y, z'
'-x, y, -z+1/2'
'x+1/2, y+1/2, z'
'-x+1/2, y+1/2, -z+1/2'
'-x, -y, -z'
'x, -y, z-1/2'
'-x+1/2, -y+1/2, -z'
'x+1/2, -y+1/2, z-1/2'

loop_
_atom_site_label
_atom_site_type_symbol
_atom_site_fract_x
_atom_site_fract_y
_atom_site_fract_z
_atom_site_U_iso_or_equiv
_atom_site_adp_type
_atom_site_occupancy
_atom_site_symmetry_multiplicity
_atom_site_calc_flag
_atom_site_refinement_flags
_atom_site_disorder_assembly
_atom_site_disorder_group
Re1 Re -0.391150(14) 0.170827(11) -0.242880(12) 0.02904(8) Uani 1 1 d . . .
Re2 Re -0.391231(14) -0.125549(12) -0.249126(12) 0.02991(8) Uani 1 1 d . . .
N1 N -0.3900(3) 0.0524(3) -0.2431(3) 0.0357(12) Uani 1 1 d . . .
N10 N 0.0194(3) 0.2018(2) -0.0049(3) 0.0344(10) Uani 1 1 d . . .
N11 N -0.4430(6) -0.0308(4) 0.0769(5) 0.071(2) Uani 1 1 d . . .
N12 N 0.0482(7) -0.0041(4) 0.1402(5) 0.079(3) Uani 1 1 d . . .
O1 O -0.3997(4) -0.2945(3) -0.2576(3) 0.0559(14) Uani 1 1 d . . .
O2 O -0.2387(3) -0.1332(3) -0.1363(3) 0.0465(11) Uani 1 1 d . . .
O3 O -0.2596(3) -0.1257(3) -0.3684(3) 0.0575(14) Uani 1 1 d . . .
O4 O -0.4960(3) -0.1152(2) -0.1765(2) 0.0321(8) Uani 1 1 d . . .
O5 O -0.2471(3) 0.1770(3) -0.1213(3) 0.0580(14) Uani 1 1 d . . .
O6 O -0.2522(3) 0.1768(3) -0.3556(3) 0.0483(12) Uani 1 1 d . . .
O7 O -0.3986(3) 0.3405(3) -0.2445(3) 0.0526(14) Uani 1 1 d . . .
O8 O -0.5016(3) 0.1601(2) -0.1769(2) 0.0307(8) Uani 1 1 d . . .
C1 C -0.3972(4) -0.2352(3) -0.2528(3) 0.0342(13) Uani 1 1 d . . .
C2 C -0.2971(4) -0.1310(3) -0.1780(4) 0.0361(13) Uani 1 1 d . . .
C3 C -0.3090(4) -0.1274(3) -0.3233(4) 0.0391(14) Uani 1 1 d . . .
C4 C -0.3909(4) -0.0090(3) -0.2440(3) 0.0309(13) Uani 1 1 d . . .
C5 C -0.3023(4) 0.1758(3) -0.1664(4) 0.0392(14) Uani 1 1 d . . .
C6 C -0.3032(4) 0.1752(3) -0.3125(4) 0.0352(12) Uani 1 1 d . . .
C7 C -0.3973(4) 0.2785(3) -0.2437(3) 0.0353(13) Uani 1 1 d . . .
C10 C -0.0207(5) 0.1603(4) 0.0577(4) 0.0456(15) Uani 1 1 d . . .
H10A H 0.0231 0.1317 0.0841 0.055 Uiso 1 1 calc R . .
H10B H -0.0420 0.1955 0.0924 0.055 Uiso 1 1 calc R . .
C11 C -0.0933(6) 0.1095(5) 0.0322(5) 0.068(2) Uani 1 1 d . . .
H11A H -0.0726 0.0735 -0.0011 0.081 Uiso 1 1 calc R . .
H11B H -0.1378 0.1374 0.0071 0.081 Uiso 1 1 calc R . .
H11C H -0.1152 0.0855 0.0744 0.081 Uiso 1 1 calc R . .
C12 C 0.0567(4) 0.1498(3) -0.0602(3) 0.0394(13) Uani 1 1 d . . .
H12A H 0.0815 0.1784 -0.0988 0.047 Uiso 1 1 calc R . .
H12B H 0.0109 0.1209 -0.0834 0.047 Uiso 1 1 calc R . .
C13 C 0.1243(5) 0.0979(4) -0.0269(4) 0.0518(18) Uani 1 1 d . . .
H13A H 0.0998 0.0677 0.0098 0.062 Uiso 1 1 calc R . .
H13B H 0.1703 0.1258 -0.0042 0.062 Uiso 1 1 calc R . .
H13C H 0.1452 0.0677 -0.0654 0.062 Uiso 1 1 calc R . .
C14 C -0.0466(5) 0.2470(4) -0.0488(4) 0.0470(15) Uani 1 1 d . . .
H14A H -0.0885 0.2143 -0.0720 0.056 Uiso 1 1 calc R . .
H14B H -0.0189 0.2724 -0.0880 0.056 Uiso 1 1 calc R . .
C15 C -0.0922(7) 0.3028(6) -0.0030(5) 0.084(3) Uani 1 1 d . . .
H15A H -0.0522 0.3388 0.0158 0.101 Uiso 1 1 calc R . .
H15B H -0.1172 0.2787 0.0377 0.101 Uiso 1 1 calc R . .
H15C H -0.1360 0.3262 -0.0335 0.101 Uiso 1 1 calc R . .
C16 C 0.0884(4) 0.2504(3) 0.0317(4) 0.0377(13) Uani 1 1 d . . .
H16A H 0.0623 0.2829 0.0663 0.045 Uiso 1 1 calc R . .
H16B H 0.1285 0.2196 0.0600 0.045 Uiso 1 1 calc R . .
C17 C 0.1370(5) 0.2959(4) -0.0215(4) 0.0477(16) Uani 1 1 d . . .
H17A H 0.0981 0.3267 -0.0499 0.057 Uiso 1 1 calc R . .
H17B H 0.1657 0.2642 -0.0544 0.057 Uiso 1 1 calc R . .
H17C H 0.1780 0.3255 0.0059 0.057 Uiso 1 1 calc R . .
C20 C -0.3364(7) 0.0081(4) -0.0222(6) 0.067(2) Uani 1 1 d . . .
H20A H -0.3097 -0.0347 -0.0412 0.080 Uiso 1 1 calc R . .
H20B H -0.2936 0.0401 -0.0003 0.080 Uiso 1 1 calc R . .
H20C H -0.3673 0.0331 -0.0619 0.080 Uiso 1 1 calc R . .
C21 C -0.3952(6) -0.0136(4) 0.0342(5) 0.0555(19) Uani 1 1 d . . .
C22 C 0.1506(6) -0.0204(4) 0.2557(5) 0.060(2) Uani 1 1 d . . .
H22A H 0.2085 -0.0207 0.2414 0.072 Uiso 1 1 calc R . .
H22B H 0.1381 -0.0660 0.2791 0.072 Uiso 1 1 calc R . .
H22C H 0.1429 0.0190 0.2898 0.072 Uiso 1 1 calc R . .
C23 C 0.0934(6) -0.0104(4) 0.1897(5) 0.0532(18) Uani 1 1 d . . .

loop_
_atom_site_aniso_label
_atom_site_aniso_U_11
_atom_site_aniso_U_22
_atom_site_aniso_U_33
_atom_site_aniso_U_23
_atom_site_aniso_U_13
_atom_site_aniso_U_12
Re1 0.02777(13) 0.02965(12) 0.02952(14) 0.00102(7) -0.00020(9) -0.00074(7)
Re2 0.02976(13) 0.02978(12) 0.02996(14) 0.00028(7) -0.00066(10) 0.00078(7)
N1 0.042(3) 0.030(3) 0.035(3) 0.0056(18) 0.002(2) 0.0008(19)
N10 0.038(3) 0.036(2) 0.029(3) -0.0023(18) 0.001(2) 0.0011(19)
N11 0.072(5) 0.090(5) 0.048(4) 0.006(4) -0.008(4) -0.007(4)
N12 0.110(7) 0.059(4) 0.065(5) 0.003(4) -0.033(5) -0.010(4)
O1 0.055(3) 0.043(3) 0.069(4) 0.001(2) -0.003(3) 0.002(2)
O2 0.040(3) 0.057(3) 0.040(3) 0.005(2) -0.011(2) -0.002(2)
O3 0.040(3) 0.092(4) 0.041(3) -0.005(2) 0.007(2) -0.007(3)
O4 0.027(2) 0.0395(19) 0.030(2) 0.0015(15) 0.0001(17) 0.0006(15)
O5 0.040(3) 0.087(4) 0.045(3) 0.001(3) -0.016(2) -0.008(2)
O6 0.038(3) 0.064(3) 0.044(3) 0.006(2) 0.010(2) 0.000(2)
O7 0.051(3) 0.032(3) 0.075(4) 0.000(2) 0.000(3) -0.0014(19)
O8 0.0233(19) 0.0386(19) 0.030(2) -0.0033(15) 0.0001(16) -0.0008(15)
C1 0.036(3) 0.022(3) 0.044(4) -0.005(2) 0.001(3) -0.003(2)
C2 0.038(3) 0.034(3) 0.037(3) -0.001(2) 0.002(3) 0.000(2)
C3 0.036(3) 0.049(3) 0.032(3) 0.001(2) -0.004(3) -0.002(2)
C4 0.031(3) 0.024(3) 0.038(4) -0.0012(19) -0.003(3) -0.0040(19)
C5 0.036(3) 0.043(3) 0.038(4) -0.003(2) 0.005(3) -0.007(2)
C6 0.031(3) 0.042(3) 0.033(3) 0.005(2) -0.001(3) 0.001(2)
C7 0.039(3) 0.021(3) 0.046(4) -0.0029(19) 0.001(3) -0.001(2)
C10 0.047(4) 0.050(3) 0.041(4) 0.006(3) 0.010(3) -0.001(3)
C11 0.061(5) 0.070(5) 0.075(6) 0.011(4) 0.019(5) -0.020(4)
C12 0.047(4) 0.039(3) 0.033(3) -0.006(2) 0.006(3) -0.003(3)
C13 0.060(5) 0.041(3) 0.055(4) -0.004(3) 0.015(4) 0.007(3)
C14 0.049(4) 0.055(4) 0.036(4) 0.001(3) -0.011(3) 0.007(3)
C15 0.097(8) 0.098(7) 0.055(6) -0.016(5) -0.022(5) 0.061(6)
C16 0.042(3) 0.034(3) 0.037(3) -0.004(2) -0.006(3) 0.000(2)
C17 0.049(4) 0.043(3) 0.051(4) 0.000(3) -0.005(3) -0.007(3)
C20 0.077(6) 0.048(4) 0.076(6) -0.001(4) 0.015(5) 0.006(4)
C21 0.064(5) 0.049(4) 0.053(5) 0.000(3) -0.006(4) -0.001(3)
C22 0.067(6) 0.059(5) 0.053(5) 0.005(3) -0.009(4) -0.002(4)
C23 0.069(5) 0.042(3) 0.048(5) 0.006(3) -0.004(4) -0.002(3)

loop_
_atom_type_symbol
_atom_type_description
_atom_type_scat_dispersion_real
_atom_type_scat_dispersion_imag
_atom_type_scat_source
C C 0.0033 0.0016 'International Tables Vol C Tables 4.2.6.8 and 6.1.1.4'
H H 0.0000 0.0000 'International Tables Vol C Tables 4.2.6.8 and 6.1.1.4'
N N 0.0061 0.0033 'International Tables Vol C Tables 4.2.6.8 and 6.1.1.4'
O O 0.0106 0.0060 'International Tables Vol C Tables 4.2.6.8 and 6.1.1.4'
Re Re -1.0185 7.2310 'International Tables Vol C Tables 4.2.6.8 and 6.1.1.4'

loop_
_geom_angle_atom_site_label_1
_geom_angle_atom_site_label_2
_geom_angle_atom_site_label_3
_geom_angle
_geom_angle_site_symmetry_1
_geom_angle_site_symmetry_3
_geom_angle_publ_flag
C5 Re1 C6 86.9(3) . . ?
C5 Re1 C7 89.5(3) . . ?
C6 Re1 C7 89.4(2) . . ?
C5 Re1 N1 92.5(2) . . ?
C6 Re1 N1 92.0(2) . . ?
C7 Re1 N1 177.6(2) . . ?
C5 Re1 O8 100.6(2) . . ?
C6 Re1 O8 172.1(2) . . ?
C7 Re1 O8 93.1(2) . . ?
N1 Re1 O8 85.26(16) . . ?
C5 Re1 O8 175.1(2) . 2_454 ?
C6 Re1 O8 97.4(2) . 2_454 ?
C7 Re1 O8 92.8(2) . 2_454 ?
N1 Re1 O8 85.11(17) . 2_454 ?
O8 Re1 O8 74.98(18) . 2_454 ?
C2 Re2 C3 86.5(3) . . ?
C2 Re2 C1 90.2(2) . . ?
C3 Re2 C1 89.5(2) . . ?
C2 Re2 C4 91.3(2) . . ?
C3 Re2 C4 92.8(2) . . ?
C1 Re2 C4 177.4(2) . . ?
C2 Re2 O4 100.7(2) . . ?
C3 Re2 O4 171.9(2) . . ?
C1 Re2 O4 94.1(2) . . ?
C4 Re2 O4 83.49(18) . . ?
C2 Re2 O4 175.5(2) . 2_454 ?
C3 Re2 O4 97.5(2) . 2_454 ?
C1 Re2 O4 91.8(2) . 2_454 ?
C4 Re2 O4 86.54(19) . 2_454 ?
O4 Re2 O4 75.19(18) . 2_454 ?
C4 N1 Re1 178.6(5) . . ?
C14 N10 C12 106.1(5) . . ?
C14 N10 C16 111.2(5) . . ?
C12 N10 C16 110.9(5) . . ?
C14 N10 C10 111.0(5) . . ?
C12 N10 C10 111.4(4) . . ?
C16 N10 C10 106.3(5) . . ?
Re2 O4 Re2 103.91(18) . 2_454 ?
Re1 O8 Re1 104.05(18) . 2_454 ?
O1 C1 Re2 177.2(6) . . ?
O2 C2 Re2 178.1(6) . . ?
O3 C3 Re2 177.3(6) . . ?
N1 C4 Re2 178.2(5) . . ?
O5 C5 Re1 177.8(6) . . ?
O6 C6 Re1 178.0(6) . . ?
O7 C7 Re1 178.2(6) . . ?
C11 C10 N10 114.3(6) . . ?
N10 C12 C13 114.7(5) . . ?
N10 C14 C15 114.4(6) . . ?
C17 C16 N10 114.7(5) . . ?
N11 C21 C20 178.2(10) . . ?
N12 C23 C22 178.1(10) . . ?

loop_
_geom_bond_atom_site_label_1
_geom_bond_atom_site_label_2
_geom_bond_distance
_geom_bond_site_symmetry_2
_geom_bond_publ_flag
Re1 C5 1.913(7) . ?
Re1 C6 1.922(6) . ?
Re1 C7 1.971(6) . ?
Re1 N1 2.166(6) . ?
Re1 O8 2.169(4) . ?
Re1 O8 2.173(4) 2_454 ?
Re2 C2 1.911(7) . ?
Re2 C3 1.912(7) . ?
Re2 C1 2.007(6) . ?
Re2 C4 2.134(6) . ?
Re2 O4 2.170(4) . ?
Re2 O4 2.176(4) 2_454 ?
N1 C4 1.122(10) . ?
N10 C14 1.516(8) . ?
N10 C12 1.520(7) . ?
N10 C16 1.526(8) . ?
N10 C10 1.526(8) . ?
N11 C21 1.149(12) . ?
N12 C23 1.117(11) . ?
O1 C1 1.089(8) . ?
O2 C2 1.156(8) . ?
O3 C3 1.157(8) . ?
O4 Re2 2.176(4) 2_454 ?
O5 C5 1.158(9) . ?
O6 C6 1.148(8) . ?
O7 C7 1.134(8) . ?
O8 Re1 2.173(4) 2_454 ?
C10 C11 1.525(11) . ?
C12 C13 1.523(10) . ?
C14 C15 1.517(10) . ?
C16 C17 1.510(9) . ?
C20 C21 1.468(13) . ?
C22 C23 1.466(13) . ?

loop_
_geom_torsion_atom_site_label_1
_geom_torsion_atom_site_label_2
_geom_torsion_atom_site_label_3
_geom_torsion_atom_site_label_4
_geom_torsion
_geom_torsion_site_symmetry_1
_geom_torsion_site_symmetry_2
_geom_torsion_site_symmetry_3
_geom_torsion_site_symmetry_4
_geom_torsion_publ_flag
C5 Re1 N1 C4 167(22) . . . . ?
C6 Re1 N1 C4 -106(22) . . . . ?
C7 Re1 N1 C4 20(24) . . . . ?
O8 Re1 N1 C4 67(22) . . . . ?
O8 Re1 N1 C4 -9(22) 2_454 . . . ?
C2 Re2 O4 Re2 -171.4(2) . . . 2_454 ?
C3 Re2 O4 Re2 35.6(16) . . . 2_454 ?
C1 Re2 O4 Re2 -80.5(2) . . . 2_454 ?
C4 Re2 O4 Re2 98.4(2) . . . 2_454 ?
O4 Re2 O4 Re2 10.3(2) 2_454 . . 2_454 ?
C5 Re1 O8 Re1 171.5(2) . . . 2_454 ?
C6 Re1 O8 Re1 -27.0(15) . . . 2_454 ?
C7 Re1 O8 Re1 81.4(2) . . . 2_454 ?
N1 Re1 O8 Re1 -96.86(19) . . . 2_454 ?
O8 Re1 O8 Re1 -10.7(2) 2_454 . . 2_454 ?
C2 Re2 C1 O1 -116(12) . . . . ?
C3 Re2 C1 O1 -30(12) . . . . ?
C4 Re2 C1 O1 119(11) . . . . ?
O4 Re2 C1 O1 143(12) . . . . ?
O4 Re2 C1 O1 68(12) 2_454 . . . ?
C3 Re2 C2 O2 33(17) . . . . ?
C1 Re2 C2 O2 123(17) . . . . ?
C4 Re2 C2 O2 -60(17) . . . . ?
O4 Re2 C2 O2 -143(17) . . . . ?
O4 Re2 C2 O2 -121(16) 2_454 . . . ?
C2 Re2 C3 O3 -101(14) . . . . ?
C1 Re2 C3 O3 169(14) . . . . ?
C4 Re2 C3 O3 -9(14) . . . . ?
O4 Re2 C3 O3 53(14) . . . . ?
O4 Re2 C3 O3 78(14) 2_454 . . . ?
Re1 N1 C4 Re2 78(31) . . . . ?
C2 Re2 C4 N1 111(18) . . . . ?
C3 Re2 C4 N1 24(18) . . . . ?
C1 Re2 C4 N1 -125(17) . . . . ?
O4 Re2 C4 N1 -149(18) . . . . ?
O4 Re2 C4 N1 -73(18) 2_454 . . . ?
C6 Re1 C5 O5 -50(16) . . . . ?
C7 Re1 C5 O5 -139(16) . . . . ?
N1 Re1 C5 O5 42(16) . . . . ?
O8 Re1 C5 O5 128(16) . . . . ?
O8 Re1 C5 O5 102(15) 2_454 . . . ?
C5 Re1 C6 O6 152(17) . . . . ?
C7 Re1 C6 O6 -119(17) . . . . ?
N1 Re1 C6 O6 59(17) . . . . ?
O8 Re1 C6 O6 -10(18) . . . . ?
O8 Re1 C6 O6 -26(17) 2_454 . . . ?
C5 Re1 C7 O7 56(19) . . . . ?
C6 Re1 C7 O7 -31(19) . . . . ?
N1 Re1 C7 O7 -157(16) . . . . ?
O8 Re1 C7 O7 157(19) . . . . ?
O8 Re1 C7 O7 -128(19) 2_454 . . . ?
C14 N10 C10 C11 57.8(8) . . . . ?
C12 N10 C10 C11 -60.2(8) . . . . ?
C16 N10 C10 C11 178.8(6) . . . . ?
C14 N10 C12 C13 -179.1(6) . . . . ?
C16 N10 C12 C13 60.1(7) . . . . ?
C10 N10 C12 C13 -58.2(7) . . . . ?
C12 N10 C14 C15 179.7(7) . . . . ?
C16 N10 C14 C15 -59.7(9) . . . . ?
C10 N10 C14 C15 58.5(9) . . . . ?
C14 N10 C16 C17 -59.7(7) . . . . ?
C12 N10 C16 C17 58.1(7) . . . . ?
C10 N10 C16 C17 179.4(5) . . . . ?
